data_2233768
loop_
_publ_author_name
'Neis, Christian'
'Merten, G\"unter J.'
'Hegetschweiler, Kaspar'

_publ_section_title
;
 4,6-Dinitropyrogallol
;
_journal_coeditor_code CV5241
_journal_issue 3
_journal_name_full 'Acta Crystallographica Section E'
_journal_page_first o695
_journal_paper_doi 10.1107/S1600536812004771
_journal_volume 68
_journal_year 2012
_chemical_formula_iupac 'C6 H4 N2 O7'
_chemical_formula_moiety 'C6 H4 N2 O7'
_chemical_formula_sum 'C6 H4 N2 O7'
_chemical_formula_weight 216.11
_chemical_name_common 4,6-dinitropyrogallol
_chemical_name_systematic
;
4,6-Dinitrobenzene-1,2,3-triol
;
_space_group_IT_number 14
_symmetry_cell_setting monoclinic
_symmetry_space_group_name_Hall '-P 2ybc'
_symmetry_space_group_name_H-M 'P 1 21/c 1'
_atom_sites_solution_hydrogens geom
_atom_sites_solution_primary direct
_atom_sites_solution_secondary difmap
_cell_angle_alpha 90.00
_cell_angle_beta 92.75(3)
_cell_angle_gamma 90.00
_cell_formula_units_Z 4
_cell_length_a 6.7612(14)
_cell_length_b 10.878(2)
_cell_length_c 10.297(2)
_cell_measurement_temperature 200(2)
_cell_volume 756.5(3)
_computing_cell_refinement 'IPDS Software (Stoe & Cie, 1997)'
_computing_data_collection 'IPDS Software (Stoe & Cie, 1997)'
_computing_data_reduction 'IPDS Software (Stoe & Cie, 1997)'
_computing_molecular_graphics 'DIAMOND (Brandenburg, 2011)'
_computing_publication_material 'SHELXL97 (Sheldrick, 2008)'
_computing_structure_refinement 'SHELXL97 (Sheldrick, 2008)'
_computing_structure_solution 'SHELXS97 (Sheldrick, 2008)'
_diffrn_ambient_temperature 200(2)
_diffrn_measured_fraction_theta_full 0.994
_diffrn_measured_fraction_theta_max 0.994
_diffrn_measurement_device_type 'Stoe IPDS image plate'
_diffrn_measurement_method \f
_diffrn_radiation_monochromator graphite
_diffrn_radiation_source 'fine-focus sealed tube'
_diffrn_radiation_type MoK\a
_diffrn_radiation_wavelength 0.71073
_diffrn_reflns_av_R_equivalents 0.0594
_diffrn_reflns_av_sigmaI/netI 0.0364
_diffrn_reflns_limit_h_max 8
_diffrn_reflns_limit_h_min -8
_diffrn_reflns_limit_k_max 13
_diffrn_reflns_limit_k_min -13
_diffrn_reflns_limit_l_max 12
_diffrn_reflns_limit_l_min -12
_diffrn_reflns_number 5824
_diffrn_reflns_theta_full 26.00
_diffrn_reflns_theta_max 26.00
_diffrn_reflns_theta_min 2.73
_exptl_absorpt_coefficient_mu 0.179
_exptl_absorpt_correction_type none
_exptl_crystal_colour 'light brown'
_exptl_crystal_density_diffrn 1.898
_exptl_crystal_density_method 'not measured'
_exptl_crystal_description prism
_exptl_crystal_F_000 440
_exptl_crystal_size_max 0.60
_exptl_crystal_size_mid 0.22
_exptl_crystal_size_min 0.20
_refine_diff_density_max 0.307
_refine_diff_density_min -0.227
_refine_ls_extinction_coef 0.093(9)
_refine_ls_extinction_expression Fc^*^=kFc[1+0.001xFc^2^\l^3^/sin(2\q)]^-1/4^
_refine_ls_extinction_method 'SHELXL97 (Sheldrick, 2008)'
_refine_ls_goodness_of_fit_ref 1.060
_refine_ls_hydrogen_treatment mixed
_refine_ls_matrix_type full
_refine_ls_number_parameters 146
_refine_ls_number_reflns 1488
_refine_ls_number_restraints 3
_refine_ls_restrained_S_all 1.059
_refine_ls_R_factor_all 0.0346
_refine_ls_R_factor_gt 0.0313
_refine_ls_shift/su_max 0.000
_refine_ls_shift/su_mean 0.000
_refine_ls_structure_factor_coef Fsqd
_refine_ls_weighting_details 'calc w = 1/[\s^2^(Fo^2^)+(0.0484P)^2^+0.1574P] where P=(Fo^2^+2Fc^2^)/3'
_refine_ls_weighting_scheme calc
_refine_ls_wR_factor_gt 0.0870
_refine_ls_wR_factor_ref 0.0889
_reflns_number_gt 1326
_reflns_number_total 1488
_reflns_threshold_expression I>2\s(I)
_cod_data_source_file cv5241.cif
_cod_data_source_block I
_cod_original_sg_symbol_H-M 'P 21/c'
_cod_database_code 2233768
_cod_database_fobs_code 2233768

loop_
_symmetry_equiv_pos_as_xyz
'x, y, z'
'-x, y+1/2, -z+1/2'
'-x, -y, -z'
'x, -y-1/2, z-1/2'

loop_
_atom_site_type_symbol
_atom_site_label
_atom_site_fract_x
_atom_site_fract_y
_atom_site_fract_z
_atom_site_U_iso_or_equiv
_atom_site_adp_type
_atom_site_calc_flag
_atom_site_refinement_flags
_atom_site_occupancy
C C5 0.03683(18) 0.22251(11) 0.46470(11) 0.0173(3) Uani d . 1
H H5 0.0181 0.1542 0.5203 0.021 Uiso calc R 1
C C2 0.09313(18) 0.42549(12) 0.30137(11) 0.0176(3) Uani d . 1
C C6 -0.10033(17) 0.31771(12) 0.45731(11) 0.0166(3) Uani d . 1
C C1 -0.07860(17) 0.42018(11) 0.37270(11) 0.0168(3) Uani d . 1
C C4 0.20152(17) 0.22875(11) 0.38968(11) 0.0167(3) Uani d . 1
C C3 0.23403(17) 0.33087(12) 0.30757(11) 0.0176(3) Uani d . 1
O O2 0.11938(14) 0.52556(9) 0.22378(9) 0.0253(3) Uani d D 1
H H2O 0.235(2) 0.5179(17) 0.1964(17) 0.038 Uiso d D 1
O O1 -0.20607(13) 0.51466(9) 0.35774(9) 0.0228(3) Uani d D 1
H H1O -0.310(2) 0.4983(17) 0.3996(17) 0.034 Uiso d D 1
O O3 0.38713(14) 0.34789(10) 0.23055(10) 0.0265(3) Uani d D 1
H H3O 0.467(3) 0.2905(15) 0.2362(18) 0.040 Uiso d D 1
N N4 0.34037(15) 0.12578(10) 0.39485(10) 0.0184(3) Uani d . 1
N N6 -0.26572(15) 0.31109(10) 0.54231(10) 0.0195(3) Uani d . 1
O O4 0.50228(13) 0.14010(9) 0.34200(9) 0.0250(3) Uani d . 1
O O5 0.29368(14) 0.03088(9) 0.44938(9) 0.0259(3) Uani d . 1
O O6 -0.40392(14) 0.38686(10) 0.52605(9) 0.0288(3) Uani d . 1
O O7 -0.26491(15) 0.23213(9) 0.62784(10) 0.0289(3) Uani d . 1

loop_
_atom_site_aniso_label
_atom_site_aniso_U_11
_atom_site_aniso_U_22
_atom_site_aniso_U_33
_atom_site_aniso_U_12
_atom_site_aniso_U_13
_atom_site_aniso_U_23
C5 0.0202(6) 0.0161(6) 0.0156(5) -0.0017(5) 0.0016(4) -0.0004(5)
C2 0.0208(6) 0.0168(6) 0.0152(6) -0.0010(5) 0.0011(4) 0.0022(4)
C6 0.0159(6) 0.0189(6) 0.0154(6) -0.0021(5) 0.0029(4) -0.0024(4)
C1 0.0179(6) 0.0171(6) 0.0151(6) 0.0020(5) -0.0010(4) -0.0027(4)
C4 0.0189(6) 0.0150(6) 0.0162(6) 0.0017(4) 0.0007(5) -0.0014(4)
C3 0.0165(6) 0.0208(6) 0.0158(6) -0.0009(5) 0.0025(4) -0.0013(5)
O2 0.0246(5) 0.0238(5) 0.0283(5) 0.0039(4) 0.0084(4) 0.0113(4)
O1 0.0209(5) 0.0231(5) 0.0247(5) 0.0065(4) 0.0048(4) 0.0036(4)
O3 0.0227(5) 0.0280(6) 0.0300(5) 0.0065(4) 0.0135(4) 0.0090(4)
N4 0.0199(5) 0.0191(6) 0.0163(5) 0.0019(4) 0.0011(4) -0.0012(4)
N6 0.0189(5) 0.0196(6) 0.0204(5) -0.0016(4) 0.0041(4) -0.0027(4)
O4 0.0208(5) 0.0265(5) 0.0284(5) 0.0056(4) 0.0084(4) 0.0003(4)
O5 0.0306(5) 0.0186(5) 0.0288(5) 0.0030(4) 0.0040(4) 0.0062(4)
O6 0.0214(5) 0.0345(6) 0.0314(5) 0.0085(4) 0.0091(4) 0.0023(4)
O7 0.0319(5) 0.0252(5) 0.0310(5) 0.0009(4) 0.0155(4) 0.0071(4)

loop_
_atom_type_symbol
_atom_type_description
_atom_type_scat_dispersion_real
_atom_type_scat_dispersion_imag
_atom_type_scat_source
C C 0.0033 0.0016 'International Tables Vol C Tables 4.2.6.8 and 6.1.1.4'
H H 0.0000 0.0000 'International Tables Vol C Tables 4.2.6.8 and 6.1.1.4'
N N 0.0061 0.0033 'International Tables Vol C Tables 4.2.6.8 and 6.1.1.4'
O O 0.0106 0.0060 'International Tables Vol C Tables 4.2.6.8 and 6.1.1.4'

loop_
_geom_angle_atom_site_label_1
_geom_angle_atom_site_label_2
_geom_angle_atom_site_label_3
_geom_angle
C4 C5 C6 118.97(11)
C4 C5 H5 120.5
C6 C5 H5 120.5
O2 C2 C3 120.29(11)
O2 C2 C1 118.18(11)
C3 C2 C1 121.53(11)
C5 C6 C1 121.85(11)
C5 C6 N6 117.42(11)
C1 C6 N6 120.71(11)
O1 C1 C2 116.73(11)
O1 C1 C6 125.64(11)
C2 C1 C6 117.61(11)
C5 C4 C3 121.43(11)
C5 C4 N4 118.28(11)
O3 C3 C2 114.34(11)
O3 C3 C4 127.14(12)
C2 C3 C4 118.51(11)
C2 O2 H2O 105.3(13)
C1 O1 H1O 108.5(13)
C3 O3 H3O 111.9(13)
O5 N4 O4 123.58(11)
O5 N4 C4 118.95(11)
O4 N4 C4 117.47(10)
O7 N6 O6 122.24(11)
O7 N6 C6 119.22(11)
O6 N6 C6 118.54(10)

loop_
_geom_bond_atom_site_label_1
_geom_bond_atom_site_label_2
_geom_bond_distance
C5 C4 1.3870(17)
C5 C6 1.3898(17)
C5 H5 0.9500
C2 O2 1.3669(15)
C2 C3 1.4019(18)
C2 C1 1.4046(17)
C6 C1 1.4267(17)
C6 N6 1.4545(15)
C1 O1 1.3454(15)
C4 C3 1.4195(18)
C4 N4 1.4609(16)
C3 O3 1.3467(15)
O2 H2O 0.846(14)
O1 H1O 0.859(15)
O3 H3O 0.827(15)
N4 O5 1.2237(15)
N4 O4 1.2554(14)
N6 O7 1.2301(15)
N6 O6 1.2512(15)

loop_
_geom_hbond_atom_site_label_D
_geom_hbond_atom_site_label_H
_geom_hbond_atom_site_label_A
_geom_hbond_site_symmetry_A
_geom_hbond_distance_DH
_geom_hbond_distance_HA
_geom_hbond_distance_DA
_geom_hbond_angle_DHA
O2 H2O O3 . 0.846(14) 2.138(18) 2.6467(14) 118.4(15)
O2 H2O O4 2_655 0.846(14) 2.271(16) 2.9531(14) 137.9(16)
O1 H1O O6 . 0.859(15) 1.910(16) 2.6359(15) 141.3(17)
O1 H1O O6 3_466 0.859(15) 2.457(17) 3.1361(15) 136.5(16)
O3 H3O O4 . 0.827(15) 1.973(17) 2.6357(14) 136.6(17)
O3 H3O O7 4_665 0.827(15) 2.187(17) 2.7658(15) 127.2(16)

loop_
_geom_torsion_atom_site_label_1
_geom_torsion_atom_site_label_2
_geom_torsion_atom_site_label_3
_geom_torsion_atom_site_label_4
_geom_torsion
C4 C5 C6 C1 1.40(18)
C4 C5 C6 N6 -176.90(10)
O2 C2 C1 O1 0.65(16)
C3 C2 C1 O1 -178.70(11)
O2 C2 C1 C6 -177.52(10)
C3 C2 C1 C6 3.13(17)
C5 C6 C1 O1 178.59(11)
N6 C6 C1 O1 -3.17(18)
C5 C6 C1 C2 -3.43(17)
N6 C6 C1 C2 174.81(10)
C6 C5 C4 C3 1.01(18)
C6 C5 C4 N4 -177.72(10)
O2 C2 C3 O3 -1.27(17)
C1 C2 C3 O3 178.07(10)
O2 C2 C3 C4 179.79(11)
C1 C2 C3 C4 -0.88(18)
C5 C4 C3 O3 179.92(11)
N4 C4 C3 O3 -1.37(19)
C5 C4 C3 C2 -1.28(18)
N4 C4 C3 C2 177.43(10)
C5 C4 N4 O5 10.41(16)
C3 C4 N4 O5 -168.34(11)
C5 C4 N4 O4 -169.81(10)
C3 C4 N4 O4 11.44(16)
C5 C6 N6 O7 9.35(16)
C1 C6 N6 O7 -168.96(11)
C5 C6 N6 O6 -171.03(10)
C1 C6 N6 O6 10.65(16)

loop_
_cod_related_entry_id
_cod_related_entry_database
_cod_related_entry_code
1 ChemSpider 3724118
